data_7249149
loop_
_publ_author_name
'Maji, Avik'
'Himaja, Ambati'
'Nikhitha, Sripathi'
'Rana, Soumitra'
'Paul, Abhik'
'Samanta, Ajeya'
'Shee, Uday'
'Mukhopadhyay, Chhanda'
'Ghosh, Balaram'
'Maity, Tapan Kumar'

_publ_section_title
;
 Synthesis and antiproliferative potency of 1,3,4-thiadiazole and
 1,3-thiazolidine-4-one based new binary heterocyclic molecules: in vitro
 cell-based anticancer studies
;
_journal_name_full 'RSC Medicinal Chemistry'
_journal_paper_doi 10.1039/D4MD00279B
_journal_year 2024
_chemical_formula_moiety 'C19 H12 Cl2 N4 O2 S3, 1[CH3SOCH3]'
_chemical_formula_sum 'C21 H18 Cl2 N4 O3 S4'
_chemical_formula_weight 573.53
_space_group_crystal_system monoclinic
_space_group_IT_number 14
_space_group_name_Hall '-P 2ybc'
_space_group_name_H-M_alt 'P 1 21/c 1'
_atom_sites_solution_hydrogens geom
_audit_creation_date 2024-06-29
_audit_creation_method
;
Olex2 1.5
(compiled 2024.02.16 svn.r378c4104 for OlexSys, GUI svn.r6928)
;
_audit_update_record
;
2024-06-29 deposited with the CCDC.	2024-07-03 downloaded from the CCDC.
;
_cell_angle_alpha 90
_cell_angle_beta 101.398(7)
_cell_angle_gamma 90
_cell_formula_units_Z 4
_cell_length_a 10.146(2)
_cell_length_b 17.022(5)
_cell_length_c 15.237(4)
_cell_measurement_reflns_used 6599
_cell_measurement_temperature 298.95
_cell_measurement_theta_max 26.47
_cell_measurement_theta_min 2.37
_cell_volume 2579.6(11)
_computing_cell_refinement 'SAINT V8.38A (Bruker, 2018)'
_computing_data_reduction 'SAINT V8.38A (Bruker, 2018)'
_computing_molecular_graphics 'Olex2 1.5 (Dolomanov et al., 2009)'
_computing_publication_material 'Olex2 1.5 (Dolomanov et al., 2009)'
_computing_structure_refinement 'XL  (Sheldrick, 2008)'
_computing_structure_solution 'SHELXT 2014/5 (Sheldrick, 2014)'
_diffrn_ambient_temperature 298.95
_diffrn_measured_fraction_theta_full 0.997
_diffrn_measured_fraction_theta_max 0.995
_diffrn_measurement_device_type 'Bruker APEX-II CCD'
_diffrn_measurement_method '\f and \w scans'
_diffrn_radiation_type MoK\a
_diffrn_radiation_wavelength 0.71073
_diffrn_reflns_av_R_equivalents 0.0785
_diffrn_reflns_av_unetI/netI 0.0578
_diffrn_reflns_Laue_measured_fraction_full 0.997
_diffrn_reflns_Laue_measured_fraction_max 0.995
_diffrn_reflns_limit_h_max 9
_diffrn_reflns_limit_h_min -13
_diffrn_reflns_limit_k_max 21
_diffrn_reflns_limit_k_min -21
_diffrn_reflns_limit_l_max 19
_diffrn_reflns_limit_l_min -19
_diffrn_reflns_number 30489
_diffrn_reflns_point_group_measured_fraction_full 0.997
_diffrn_reflns_point_group_measured_fraction_max 0.995
_diffrn_reflns_theta_full 25.242
_diffrn_reflns_theta_max 27.088
_diffrn_reflns_theta_min 2.372
_diffrn_source_current 1.0
_diffrn_source_power 0.05
_diffrn_source_voltage 50.0
_diffrn_standards_number 0
_exptl_absorpt_coefficient_mu 0.607
_exptl_absorpt_correction_T_max 0.7455
_exptl_absorpt_correction_T_min 0.3950
_exptl_absorpt_correction_type none
_exptl_absorpt_process_details
;
SADABS-2016/2 (Bruker,2016/2) was used for absorption correction.
wR2(int) was 0.1317 before and 0.0789 after correction.
The Ratio of minimum to maximum transmission is 0.5298.
The \l/2 correction factor is Not present.
;
_exptl_crystal_colour 'clear yellowish yellow'
_exptl_crystal_colour_lustre clear
_exptl_crystal_colour_modifier yellowish
_exptl_crystal_colour_primary yellow
_exptl_crystal_density_diffrn 1.477
_exptl_crystal_description block
_exptl_crystal_F_000 1176
_exptl_crystal_size_max 0.3
_exptl_crystal_size_mid 0.2
_exptl_crystal_size_min 0.2
_refine_diff_density_max 0.341
_refine_diff_density_min -0.374
_refine_diff_density_rms 0.056
_refine_ls_extinction_method none
_refine_ls_goodness_of_fit_ref 1.026
_refine_ls_hydrogen_treatment constr
_refine_ls_matrix_type full
_refine_ls_number_parameters 272
_refine_ls_number_reflns 5657
_refine_ls_number_restraints 0
_refine_ls_restrained_S_all 1.026
_refine_ls_R_factor_all 0.1100
_refine_ls_R_factor_gt 0.0580
_refine_ls_shift/su_max 0.001
_refine_ls_shift/su_mean 0.000
_refine_ls_structure_factor_coef Fsqd
_refine_ls_weighting_details 'w=1/[\s^2^(Fo^2^)+(0.0715P)^2^+2.7089P] where P=(Fo^2^+2Fc^2^)/3'
_refine_ls_weighting_scheme calc
_refine_ls_wR_factor_gt 0.1533
_refine_ls_wR_factor_ref 0.1938
_reflns_Friedel_coverage 0.000
_reflns_number_gt 3156
_reflns_number_total 5657
_reflns_threshold_expression 'I > 2\s(I)'
_cod_data_source_file d4md00279b2.cif
_cod_data_source_block mo_tkm7f270624_0m_a
_cod_original_cell_volume 2579.5(11)
_cod_database_code 7249149
_shelx_shelxl_version_number 2016/6
_shelx_space_group_comment
;
The symmetry employed for this shelxl refinement is uniquely defined
by the following loop, which should always be used as a source of
symmetry information in preference to the above space-group names.
They are only intended as comments.
;
_shelx_estimated_absorpt_t_max 0.888
_shelx_estimated_absorpt_t_min 0.839
_olex2_refinement_description
;
1. Fixed Uiso
 At 1.2 times of:
  All C(H) groups, All C(H,H) groups, All N(H) groups
 At 1.5 times of:
  All O(H) groups
2.a Secondary CH2 refined with riding coordinates:
 C00U(H00A,H00B)
2.b Aromatic/amide H refined with riding coordinates:
 N00C(H00C), C00G(H00G), C00J(H00J), C00L(H00L), C00M(H00M), C00N(H00N),
 C00O(H00O), C00V(H00V), C00W(H00W)
2.c Idealised tetrahedral OH refined as rotating group:
 O007(H007)
;
_smtbx_masks_void_probe_radius 1.2
_smtbx_masks_void_truncation_radius 1.2
_olex2_submission_special_instructions 'No special instructions were received'

loop_
_space_group_symop_operation_xyz
'x, y, z'
'-x, y+1/2, -z+1/2'
'-x, -y, -z'
'x, -y-1/2, z-1/2'

loop_
_atom_site_label
_atom_site_type_symbol
_atom_site_fract_x
_atom_site_fract_y
_atom_site_fract_z
_atom_site_U_iso_or_equiv
_atom_site_adp_type
_atom_site_occupancy
_atom_site_site_symmetry_order
_atom_site_calc_flag
_atom_site_refinement_flags_posn
_atom_site_refinement_flags_adp
_atom_site_refinement_flags_occupancy
_atom_site_disorder_assembly
_atom_site_disorder_group
S001 S 0.47775(9) 0.47266(6) 0.36754(7) 0.0574(3) Uani 1 1 d . . . . .
S002 S 0.34439(12) 0.72766(7) 0.46590(9) 0.0740(3) Uani 1 1 d . . . . .
S003 S 0.55891(15) 0.84980(8) 0.51281(12) 0.1009(5) Uani 1 1 d . . . . .
Cl04 Cl 0.98239(14) 1.16357(9) 0.60514(11) 0.1054(5) Uani 1 1 d . . . . .
Cl05 Cl 0.64511(19) 0.99631(9) 0.36218(10) 0.1130(6) Uani 1 1 d . . . . .
O007 O 0.9801(3) 0.22477(17) 0.2909(3) 0.0795(9) Uani 1 1 d . . . . .
H007 H 1.032368 0.261998 0.299528 0.119 Uiso 1 1 calc R U . . .
N008 N 0.2962(3) 0.5800(2) 0.4120(2) 0.0636(9) Uani 1 1 d . . . . .
N009 N 0.5189(3) 0.63328(19) 0.4248(2) 0.0633(9) Uani 1 1 d . . . . .
N00A N 0.5872(4) 0.7028(2) 0.4496(3) 0.0717(10) Uani 1 1 d . . . . .
O00B O 0.1788(3) 0.3287(2) 0.3227(3) 0.1051(13) Uani 1 1 d . . . . .
N00C N 0.2246(3) 0.4562(2) 0.3663(3) 0.0719(10) Uani 1 1 d . . . . .
H00C H 0.143596 0.466895 0.371286 0.086 Uiso 1 1 calc R U . . .
C00E C 0.5910(4) 0.2966(2) 0.2993(3) 0.0580(9) Uani 1 1 d . . . . .
C00F C 0.3928(4) 0.6374(2) 0.4301(3) 0.0585(10) Uani 1 1 d . . . . .
C00G C 0.6231(4) 0.2181(2) 0.2861(3) 0.0615(10) Uani 1 1 d . . . . .
H00G H 0.555132 0.180628 0.278662 0.074 Uiso 1 1 calc R U . . .
C00H C 0.8534(4) 0.2502(2) 0.2931(3) 0.0589(10) Uani 1 1 d . . . . .
C00I C 0.4013(4) 0.3814(2) 0.3344(3) 0.0609(10) Uani 1 1 d . . . . .
C00J C 0.7518(4) 0.1949(2) 0.2838(3) 0.0640(10) Uani 1 1 d . . . . .
H00J H 0.770604 0.142217 0.276025 0.077 Uiso 1 1 calc R U . . .
C00K C 0.3245(4) 0.5108(3) 0.3853(3) 0.0589(10) Uani 1 1 d . . . . .
C00L C 0.4550(4) 0.3158(3) 0.3079(3) 0.0654(11) Uani 1 1 d . . . . .
H00L H 0.393736 0.275093 0.292137 0.078 Uiso 1 1 calc R U . . .
C00M C 0.8245(4) 0.3291(2) 0.3035(3) 0.0663(11) Uani 1 1 d . . . . .
H00M H 0.892141 0.366627 0.308370 0.080 Uiso 1 1 calc R U . . .
C00N C 0.6955(4) 0.3511(2) 0.3067(3) 0.0687(12) Uani 1 1 d . . . . .
H00N H 0.677083 0.403979 0.313955 0.082 Uiso 1 1 calc R U . . .
C00O C 0.8150(5) 1.0706(3) 0.4929(3) 0.0725(12) Uani 1 1 d . . . . .
H00O H 0.793114 1.115513 0.458351 0.087 Uiso 1 1 calc R U . . .
C00P C 0.7555(5) 0.9991(2) 0.4644(3) 0.0669(11) Uani 1 1 d . . . . .
C00Q C 0.9057(4) 1.0748(3) 0.5718(3) 0.0696(12) Uani 1 1 d . . . . .
C00R C 0.7863(4) 0.9315(2) 0.5153(3) 0.0656(11) Uani 1 1 d . . . . .
C00S C 0.5080(4) 0.7564(3) 0.4728(3) 0.0690(11) Uani 1 1 d . . . . .
C00T C 0.2581(4) 0.3840(3) 0.3391(3) 0.0737(12) Uani 1 1 d . . . . .
C00U C 0.7232(5) 0.8535(3) 0.4852(4) 0.0829(15) Uani 1 1 d . . . . .
H00A H 0.778462 0.811050 0.514938 0.099 Uiso 1 1 calc R U . . .
H00B H 0.715854 0.847527 0.421092 0.099 Uiso 1 1 calc R U . . .
C00V C 0.9366(5) 1.0097(3) 0.6234(4) 0.0865(15) Uani 1 1 d . . . . .
H00V H 0.997239 1.012899 0.677750 0.104 Uiso 1 1 calc R U . . .
C00W C 0.8777(5) 0.9389(3) 0.5948(4) 0.0851(14) Uani 1 1 d . . . . .
H00W H 0.900231 0.894617 0.630393 0.102 Uiso 1 1 calc R U . . .

loop_
_atom_site_aniso_label
_atom_site_aniso_U_11
_atom_site_aniso_U_22
_atom_site_aniso_U_33
_atom_site_aniso_U_23
_atom_site_aniso_U_13
_atom_site_aniso_U_12
S001 0.0452(5) 0.0595(6) 0.0664(6) 0.0012(5) 0.0086(4) -0.0048(4)
S002 0.0626(6) 0.0719(7) 0.0915(8) -0.0099(6) 0.0247(6) 0.0054(5)
S003 0.0940(9) 0.0671(8) 0.1598(15) -0.0290(8) 0.0692(10) -0.0138(7)
Cl04 0.0906(9) 0.0936(10) 0.1372(13) -0.0511(9) 0.0349(9) -0.0246(7)
Cl05 0.1548(15) 0.0910(10) 0.0792(9) -0.0078(7) -0.0107(9) -0.0220(9)
O007 0.0589(18) 0.0546(17) 0.125(3) 0.0021(18) 0.0177(18) 0.0023(13)
N008 0.0501(18) 0.069(2) 0.071(2) 0.0005(18) 0.0111(16) 0.0006(16)
N009 0.0570(19) 0.056(2) 0.080(2) 0.0032(17) 0.0213(17) -0.0017(16)
N00A 0.067(2) 0.058(2) 0.097(3) -0.0062(19) 0.034(2) -0.0087(18)
O00B 0.0528(18) 0.095(3) 0.166(4) -0.033(2) 0.016(2) -0.0230(18)
N00C 0.0412(17) 0.078(3) 0.094(3) -0.007(2) 0.0094(18) -0.0061(17)
C00E 0.054(2) 0.056(2) 0.063(2) -0.0029(19) 0.0093(18) -0.0068(18)
C00F 0.054(2) 0.063(2) 0.059(2) 0.0033(19) 0.0123(18) 0.0012(19)
C00G 0.061(2) 0.056(2) 0.067(3) -0.007(2) 0.012(2) -0.0175(19)
C00H 0.057(2) 0.055(2) 0.065(2) 0.0041(19) 0.0117(19) -0.0026(18)
C00I 0.044(2) 0.064(3) 0.074(3) -0.002(2) 0.0077(18) -0.0065(18)
C00J 0.067(3) 0.048(2) 0.076(3) -0.003(2) 0.012(2) -0.0108(19)
C00K 0.045(2) 0.069(3) 0.061(2) 0.004(2) 0.0080(18) -0.0038(19)
C00L 0.054(2) 0.065(3) 0.074(3) -0.005(2) 0.005(2) -0.016(2)
C00M 0.058(2) 0.046(2) 0.096(3) -0.002(2) 0.020(2) -0.0082(18)
C00N 0.059(2) 0.049(2) 0.100(3) -0.005(2) 0.022(2) -0.0049(18)
C00O 0.094(3) 0.055(3) 0.071(3) -0.004(2) 0.025(3) -0.004(2)
C00P 0.082(3) 0.061(3) 0.059(2) -0.006(2) 0.016(2) -0.009(2)
C00Q 0.069(3) 0.065(3) 0.079(3) -0.014(2) 0.024(2) -0.004(2)
C00R 0.071(3) 0.051(2) 0.081(3) -0.004(2) 0.031(2) 0.000(2)
C00S 0.068(3) 0.061(3) 0.085(3) -0.001(2) 0.033(2) -0.003(2)
C00T 0.048(2) 0.081(3) 0.090(3) -0.006(3) 0.009(2) -0.010(2)
C00U 0.085(3) 0.052(2) 0.124(4) -0.006(3) 0.050(3) -0.002(2)
C00V 0.075(3) 0.104(4) 0.079(3) -0.012(3) 0.011(3) 0.004(3)
C00W 0.089(3) 0.077(3) 0.094(4) 0.019(3) 0.028(3) 0.014(3)

loop_
_atom_type_symbol
_atom_type_description
_atom_type_scat_dispersion_real
_atom_type_scat_dispersion_imag
_atom_type_scat_source
C C 0.0033 0.0016 'International Tables Vol C Tables 4.2.6.8 and 6.1.1.4'
H H 0.0000 0.0000 'International Tables Vol C Tables 4.2.6.8 and 6.1.1.4'
Cl Cl 0.1484 0.1585 'International Tables Vol C Tables 4.2.6.8 and 6.1.1.4'
N N 0.0061 0.0033 'International Tables Vol C Tables 4.2.6.8 and 6.1.1.4'
O O 0.0106 0.0060 'International Tables Vol C Tables 4.2.6.8 and 6.1.1.4'
S S 0.1246 0.1234 'International Tables Vol C Tables 4.2.6.8 and 6.1.1.4'

loop_
_geom_angle_atom_site_label_1
_geom_angle_atom_site_label_2
_geom_angle_atom_site_label_3
_geom_angle
_geom_angle_site_symmetry_1
_geom_angle_site_symmetry_3
_geom_angle_publ_flag
C00K S001 C00I 90.99(19) . . ?
C00S S002 C00F 86.7(2) . . ?
C00S S003 C00U 100.0(2) . . ?
C00H O007 H007 109.5 . . ?
C00K N008 C00F 121.1(3) . . ?
C00F N009 N00A 112.5(3) . . ?
C00S N00A N009 111.6(3) . . ?
C00K N00C H00C 121.3 . . ?
C00T N00C H00C 121.3 . . ?
C00T N00C C00K 117.4(4) . . ?
C00G C00E C00L 118.7(4) . . ?
C00N C00E C00G 116.9(4) . . ?
C00N C00E C00L 124.3(4) . . ?
N008 C00F S002 117.3(3) . . ?
N009 C00F S002 114.2(3) . . ?
N009 C00F N008 128.5(4) . . ?
C00E C00G H00G 119.1 . . ?
C00J C00G C00E 121.9(4) . . ?
C00J C00G H00G 119.1 . . ?
O007 C00H C00J 118.0(4) . . ?
O007 C00H C00M 122.1(4) . . ?
C00J C00H C00M 119.9(4) . . ?
C00L C00I S001 129.7(3) . . ?
C00L C00I C00T 120.3(4) . . ?
C00T C00I S001 110.1(3) . . ?
C00G C00J C00H 119.8(4) . . ?
C00G C00J H00J 120.1 . . ?
C00H C00J H00J 120.1 . . ?
N008 C00K S001 130.0(3) . . ?
N008 C00K N00C 119.0(4) . . ?
N00C C00K S001 111.0(3) . . ?
C00E C00L H00L 114.1 . . ?
C00I C00L C00E 131.8(4) . . ?
C00I C00L H00L 114.1 . . ?
C00H C00M H00M 120.2 . . ?
C00N C00M C00H 119.5(4) . . ?
C00N C00M H00M 120.2 . . ?
C00E C00N H00N 119.0 . . ?
C00M C00N C00E 122.0(4) . . ?
C00M C00N H00N 119.0 . . ?
C00P C00O H00O 120.1 . . ?
C00Q C00O H00O 120.1 . . ?
C00Q C00O C00P 119.8(4) . . ?
C00O C00P Cl05 118.1(4) . . ?
C00R C00P Cl05 120.9(3) . . ?
C00R C00P C00O 121.0(4) . . ?
C00O C00Q Cl04 119.3(4) . . ?
C00V C00Q Cl04 120.2(4) . . ?
C00V C00Q C00O 120.4(4) . . ?
C00P C00R C00U 121.7(5) . . ?
C00W C00R C00P 117.0(4) . . ?
C00W C00R C00U 121.4(4) . . ?
S002 C00S S003 119.9(3) . . ?
N00A C00S S002 115.0(3) . . ?
N00A C00S S003 125.0(3) . . ?
O00B C00T N00C 124.0(4) . . ?
O00B C00T C00I 125.5(4) . . ?
N00C C00T C00I 110.5(4) . . ?
S003 C00U H00A 110.0 . . ?
S003 C00U H00B 110.0 . . ?
C00R C00U S003 108.5(3) . . ?
C00R C00U H00A 110.0 . . ?
C00R C00U H00B 110.0 . . ?
H00A C00U H00B 108.4 . . ?
C00Q C00V H00V 120.2 . . ?
C00Q C00V C00W 119.6(5) . . ?
C00W C00V H00V 120.2 . . ?
C00R C00W H00W 118.9 . . ?
C00V C00W C00R 122.2(5) . . ?
C00V C00W H00W 118.9 . . ?

loop_
_geom_bond_atom_site_label_1
_geom_bond_atom_site_label_2
_geom_bond_distance
_geom_bond_site_symmetry_2
_geom_bond_publ_flag
S001 C00I 1.764(4) . ?
S001 C00K 1.755(4) . ?
S002 C00F 1.734(4) . ?
S002 C00S 1.713(4) . ?
S003 C00S 1.744(5) . ?
S003 C00U 1.799(5) . ?
Cl04 C00Q 1.730(5) . ?
Cl05 C00P 1.730(5) . ?
O007 H007 0.8200 . ?
O007 C00H 1.363(5) . ?
N008 C00F 1.373(5) . ?
N008 C00K 1.297(5) . ?
N009 N00A 1.386(5) . ?
N009 C00F 1.299(5) . ?
N00A C00S 1.311(5) . ?
O00B C00T 1.231(5) . ?
N00C H00C 0.8600 . ?
N00C C00K 1.363(5) . ?
N00C C00T 1.361(6) . ?
C00E C00G 1.398(5) . ?
C00E C00L 1.449(5) . ?
C00E C00N 1.397(5) . ?
C00G H00G 0.9300 . ?
C00G C00J 1.371(6) . ?
C00H C00J 1.382(5) . ?
C00H C00M 1.390(5) . ?
C00I C00L 1.340(6) . ?
C00I C00T 1.469(5) . ?
C00J H00J 0.9300 . ?
C00L H00L 0.9300 . ?
C00M H00M 0.9300 . ?
C00M C00N 1.371(5) . ?
C00N H00N 0.9300 . ?
C00O H00O 0.9300 . ?
C00O C00P 1.390(6) . ?
C00O C00Q 1.363(6) . ?
C00P C00R 1.389(6) . ?
C00Q C00V 1.359(7) . ?
C00R C00U 1.506(6) . ?
C00R C00W 1.378(7) . ?
C00U H00A 0.9700 . ?
C00U H00B 0.9700 . ?
C00V H00V 0.9300 . ?
C00V C00W 1.377(7) . ?
C00W H00W 0.9300 . ?

loop_
_geom_torsion_atom_site_label_1
_geom_torsion_atom_site_label_2
_geom_torsion_atom_site_label_3
_geom_torsion_atom_site_label_4
_geom_torsion
_geom_torsion_site_symmetry_1
_geom_torsion_site_symmetry_2
_geom_torsion_site_symmetry_3
_geom_torsion_site_symmetry_4
_geom_torsion_publ_flag
S001 C00I C00L C00E 1.5(8) . . . . ?
S001 C00I C00T O00B -177.7(4) . . . . ?
S001 C00I C00T N00C 0.9(5) . . . . ?
Cl04 C00Q C00V C00W -178.1(4) . . . . ?
Cl05 C00P C00R C00U -1.4(6) . . . . ?
Cl05 C00P C00R C00W 178.5(3) . . . . ?
O007 C00H C00J C00G 179.7(4) . . . . ?
O007 C00H C00M C00N -179.0(4) . . . . ?
N009 N00A C00S S002 -0.4(5) . . . . ?
N009 N00A C00S S003 177.0(3) . . . . ?
N00A N009 C00F S002 0.2(5) . . . . ?
N00A N009 C00F N008 -179.1(4) . . . . ?
C00E C00G C00J C00H -1.2(6) . . . . ?
C00F S002 C00S S003 -177.1(3) . . . . ?
C00F S002 C00S N00A 0.5(4) . . . . ?
C00F N008 C00K S001 0.9(6) . . . . ?
C00F N008 C00K N00C -178.6(4) . . . . ?
C00F N009 N00A C00S 0.1(5) . . . . ?
C00G C00E C00L C00I 167.9(5) . . . . ?
C00G C00E C00N C00M -1.6(7) . . . . ?
C00H C00M C00N C00E -0.3(7) . . . . ?
C00I S001 C00K N008 -179.7(4) . . . . ?
C00I S001 C00K N00C -0.2(3) . . . . ?
C00J C00H C00M C00N 1.5(7) . . . . ?
C00K S001 C00I C00L 179.8(5) . . . . ?
C00K S001 C00I C00T -0.4(3) . . . . ?
C00K N008 C00F S002 -179.7(3) . . . . ?
C00K N008 C00F N009 -0.4(7) . . . . ?
C00K N00C C00T O00B 177.5(5) . . . . ?
C00K N00C C00T C00I -1.2(6) . . . . ?
C00L C00E C00G C00J -175.3(4) . . . . ?
C00L C00E C00N C00M 175.9(4) . . . . ?
C00L C00I C00T O00B 2.1(8) . . . . ?
C00L C00I C00T N00C -179.2(4) . . . . ?
C00M C00H C00J C00G -0.8(6) . . . . ?
C00N C00E C00G C00J 2.4(6) . . . . ?
C00N C00E C00L C00I -9.5(8) . . . . ?
C00O C00P C00R C00U -179.7(4) . . . . ?
C00O C00P C00R C00W 0.2(7) . . . . ?
C00O C00Q C00V C00W 1.2(7) . . . . ?
C00P C00O C00Q Cl04 178.3(3) . . . . ?
C00P C00O C00Q C00V -1.1(7) . . . . ?
C00P C00R C00U S003 -81.2(5) . . . . ?
C00P C00R C00W C00V 0.0(7) . . . . ?
C00Q C00O C00P Cl05 -178.0(4) . . . . ?
C00Q C00O C00P C00R 0.4(7) . . . . ?
C00Q C00V C00W C00R -0.7(8) . . . . ?
C00S S002 C00F N008 179.0(3) . . . . ?
C00S S002 C00F N009 -0.4(3) . . . . ?
C00S S003 C00U C00R -179.8(4) . . . . ?
C00T N00C C00K S001 0.8(5) . . . . ?
C00T N00C C00K N008 -179.5(4) . . . . ?
C00T C00I C00L C00E -178.3(4) . . . . ?
C00U S003 C00S S002 -169.6(3) . . . . ?
C00U S003 C00S N00A 13.1(5) . . . . ?
C00U C00R C00W C00V 179.9(4) . . . . ?
C00W C00R C00U S003 98.9(5) . . . . ?

loop_
_smtbx_masks_void_nr
_smtbx_masks_void_average_x
_smtbx_masks_void_average_y
_smtbx_masks_void_average_z
_smtbx_masks_void_volume
_smtbx_masks_void_count_electrons
_smtbx_masks_void_content
1 0.000 0.000 0.000 308.5 82.1 '2 CH3SOCH3'
2 0.000 0.500 0.500 308.5 82.1 '2 CH3SOCH3'
